data_7123821
loop_
_publ_author_name
'Hailmann, Michael'
'Hupp, Benjamin'
'Himmelspach, Alexander'
'Keppner, Fabian'
'Hennig, Philipp T.'
'Bertermann, R\"udiger'
'Steffen, Andreas'
'Finze, Maik'

_publ_section_title
;
 Carba-closo-dodecaboranylethynyl ligands facilitating luminescent
 reversed charge-transfer excited states in gold/silver complexes
;
_journal_name_full 'Chemical Communications'
_journal_paper_doi 10.1039/C9CC05060D
_journal_year 2019
_chemical_formula_moiety '2(C21 H26 Au B11 P), C4 H8 O'
_chemical_formula_sum 'C46 H60 Au2 B22 O P2'
_chemical_formula_weight 1322.63
_space_group_crystal_system monoclinic
_space_group_IT_number 14
_space_group_name_Hall '-P 2ybc'
_space_group_name_H-M_alt 'P 1 21/c 1'
_symmetry_space_group_name_Hall '-P 2ybc'
_symmetry_space_group_name_H-M 'P 1 21/c 1'
_atom_sites_solution_hydrogens geom
_audit_creation_method SHELXL-2014/7
_audit_update_record
;
2018-07-16 deposited with the CCDC.    2019-07-10 downloaded from the CCDC.
;
_cell_angle_alpha 90
_cell_angle_beta 113.503(3)
_cell_angle_gamma 90
_cell_formula_units_Z 4
_cell_length_a 32.353(2)
_cell_length_b 9.0652(5)
_cell_length_c 26.6939(16)
_cell_measurement_reflns_used 9878
_cell_measurement_temperature 100(2)
_cell_measurement_theta_max 26.071
_cell_measurement_theta_min 2.3945
_cell_volume 7179.5(8)
_computing_cell_refinement 'Saint+ ver. V8.34A (Bruker AXS)'
_computing_data_collection 'APEX2 ver. 2014.9 (Bruker AXS)'
_computing_data_reduction 'Saint+ ver. V8.34A (Bruker AXS)'
_computing_molecular_graphics 'ShelXLe (Huebschle et all, 2011)'
_computing_publication_material 'SHELXL-2014/7 (Sheldrick, 2014)'
_computing_structure_refinement 'SHELXL-2014/7 (Sheldrick, 2014)'
_computing_structure_solution 'SHELXT (Sheldrick, 2014)'
_diffrn_ambient_temperature 100(2)
_diffrn_measured_fraction_theta_full 0.992
_diffrn_measured_fraction_theta_max 0.990
_diffrn_measurement_device_type 'Bruker X8-APEX II'
_diffrn_measurement_method '\f and \w scans'
_diffrn_radiation_monochromator 'multi-layer mirror'
_diffrn_radiation_type MoK\a
_diffrn_radiation_wavelength 0.71073
_diffrn_reflns_av_R_equivalents 0.0428
_diffrn_reflns_av_unetI/netI 0.0416
_diffrn_reflns_Laue_measured_fraction_full 0.992
_diffrn_reflns_Laue_measured_fraction_max 0.990
_diffrn_reflns_limit_h_max 37
_diffrn_reflns_limit_h_min -41
_diffrn_reflns_limit_k_max 11
_diffrn_reflns_limit_k_min -11
_diffrn_reflns_limit_l_max 33
_diffrn_reflns_limit_l_min -33
_diffrn_reflns_number 58236
_diffrn_reflns_point_group_measured_fraction_full 0.992
_diffrn_reflns_point_group_measured_fraction_max 0.990
_diffrn_reflns_theta_full 26.000
_diffrn_reflns_theta_max 26.860
_diffrn_reflns_theta_min 1.526
_diffrn_source 'rotating-anode (Nonius FR-591)'
_exptl_absorpt_coefficient_mu 4.154
_exptl_absorpt_correction_T_max 0.7454
_exptl_absorpt_correction_T_min 0.6158
_exptl_absorpt_correction_type multi-scan
_exptl_absorpt_process_details 'SadAbs 2014/5 (Bruker AXS)'
_exptl_crystal_colour colorless
_exptl_crystal_density_diffrn 1.224
_exptl_crystal_description needle
_exptl_crystal_F_000 2568
_exptl_crystal_size_max 0.11
_exptl_crystal_size_mid 0.09
_exptl_crystal_size_min 0.04
_refine_diff_density_max 10.268
_refine_diff_density_min -7.981
_refine_diff_density_rms 0.333
_refine_ls_extinction_method none
_refine_ls_goodness_of_fit_ref 3.810
_refine_ls_hydrogen_treatment constr
_refine_ls_matrix_type full
_refine_ls_number_parameters 566
_refine_ls_number_reflns 15298
_refine_ls_number_restraints 12
_refine_ls_restrained_S_all 3.810
_refine_ls_R_factor_all 0.1004
_refine_ls_R_factor_gt 0.0929
_refine_ls_shift/su_max 0.000
_refine_ls_shift/su_mean 0.000
_refine_ls_structure_factor_coef Fsqd
_refine_ls_weighting_details 'w=1/[\s^2^(Fo^2^)+(0.0130P)^2^+3.9263P] where P=(Fo^2^+2Fc^2^)/3'
_refine_ls_weighting_scheme calc
_refine_ls_wR_factor_gt 0.1936
_refine_ls_wR_factor_ref 0.1949
_reflns_Friedel_coverage 0.000
_reflns_number_gt 13643
_reflns_number_total 15298
_reflns_threshold_expression 'I > 2\s(I)'
_cod_data_source_file c9cc05060d2.cif
_cod_data_source_block Et4N[12-(Ph3PAu)CC-closo-1-CB11H11]THF
_cod_original_cell_volume 7179.6(8)
_cod_database_code 7123821
_shelx_shelxl_version_number 2014/7
_shelx_space_group_comment
;
The symmetry employed for this shelxl refinement is uniquely defined
by the following loop, which should always be used as a source of
symmetry information in preference to the above space-group names.
They are only intended as comments.
;

loop_
_space_group_symop_operation_xyz
'x, y, z'
'-x, y+1/2, -z+1/2'
'-x, -y, -z'
'x, -y-1/2, z-1/2'

loop_
_atom_site_label
_atom_site_type_symbol
_atom_site_fract_x
_atom_site_fract_y
_atom_site_fract_z
_atom_site_U_iso_or_equiv
_atom_site_adp_type
_atom_site_occupancy
_atom_site_site_symmetry_order
_atom_site_calc_flag
_atom_site_refinement_flags_posn
_atom_site_refinement_flags_adp
Au1 Au 0.19145(2) 0.57860(5) 0.08763(2) 0.01562(13) Uani 1 1 d . .
C1 C 0.4542(4) 0.7736(14) 0.2204(6) 0.025(3) Uani 1 1 d . .
H1 H 0.4904 0.7984 0.2391 0.030 Uiso 1 1 calc R U
O1 O 0.2503(3) 0.1825(11) 0.1973(4) 0.042(3) Uani 1 1 d . .
C31 C 0.4172(4) 0.3675(12) 0.5129(4) 0.012(2) Uani 1 1 d . .
B31 B 0.1319(5) 0.1560(18) 0.2755(7) 0.030(4) Uani 1 1 d . .
H31 H 0.1539 0.0991 0.2590 0.035 Uiso 1 1 calc R U
B2 B 0.4173(4) 0.9173(16) 0.1972(6) 0.0218(11) Uani 1 1 d . .
H2 H 0.4271 1.0342 0.2003 0.026 Uiso 1 1 calc R U
C2 C 0.2960(4) 0.6506(13) 0.1351(5) 0.017(3) Uani 1 1 d . .
Au2 Au 0.31107(2) 0.39778(5) 0.40791(2) 0.01252(13) Uani 1 1 d . .
P2 P 0.38697(10) 0.4392(3) 0.44390(12) 0.0125(6) Uani 1 1 d . .
B3 B 0.4268(4) 0.7957(16) 0.1514(6) 0.0218(11) Uani 1 1 d . .
H3 H 0.4428 0.8346 0.1244 0.026 Uiso 1 1 calc R U
C3 C 0.2578(4) 0.6140(12) 0.1161(5) 0.018(3) Uani 1 1 d . .
P1 P 0.11505(10) 0.5542(3) 0.05417(13) 0.0155(6) Uani 1 1 d . .
B4 B 0.4378(4) 0.6151(16) 0.1834(6) 0.0218(11) Uani 1 1 d . .
H4 H 0.4609 0.5351 0.1772 0.026 Uiso 1 1 calc R U
C4 C 0.0943(4) 0.3624(14) 0.0429(5) 0.019(3) Uani 1 1 d . .
C27 C 0.4122(4) 0.3043(14) 0.3133(5) 0.025(3) Uani 1 1 d . .
H27 H 0.3980 0.3133 0.2755 0.030 Uiso 1 1 calc R U
B27 B 0.1167(5) 0.344(2) 0.2593(6) 0.030(4) Uani 1 1 d . .
H27A H 0.1285 0.4093 0.2328 0.036 Uiso 1 1 calc R U
C37 C 0.4025(4) 0.6332(13) 0.4503(5) 0.0180(18) Uani 1 1 d . .
C5 C 0.0811(4) 0.2956(15) -0.0084(5) 0.026(3) Uani 1 1 d . .
H5 H 0.0808 0.3495 -0.0381 0.031 Uiso 1 1 calc R U
B5 B 0.4352(5) 0.6330(15) 0.2467(6) 0.020(3) Uiso 1 1 d . .
H5A H 0.4567 0.5678 0.2823 0.024 Uiso 1 1 calc R U
C6 C 0.0685(5) 0.1498(14) -0.0145(6) 0.033(3) Uani 1 1 d . .
H6 H 0.0605 0.1044 -0.0483 0.039 Uiso 1 1 calc R U
B6 B 0.4212(4) 0.8180(16) 0.2543(6) 0.0218(11) Uani 1 1 d . .
H6A H 0.4335 0.8730 0.2943 0.026 Uiso 1 1 calc R U
C38 C 0.4231(4) 0.6972(13) 0.4193(5) 0.0180(18) Uani 1 1 d . .
H38 H 0.4273 0.6421 0.3923 0.022 Uiso 1 1 calc R U
B7 B 0.3668(4) 0.8525(16) 0.2045(6) 0.0218(11) Uani 1 1 d . .
H7 H 0.3430 0.9273 0.2119 0.026 Uiso 1 1 calc R U
C7 C 0.0676(4) 0.0718(14) 0.0281(6) 0.031(3) Uani 1 1 d . .
H7A H 0.0578 -0.0257 0.0228 0.037 Uiso 1 1 calc R U
C41 C 0.4091(5) 0.8647(14) 0.4985(6) 0.030(3) Uani 1 1 d . .
H41 H 0.4041 0.9204 0.5248 0.036 Uiso 1 1 calc R U
B8 B 0.3713(4) 0.8424(16) 0.1398(6) 0.0218(11) Uani 1 1 d . .
H8 H 0.3505 0.9126 0.1054 0.026 Uiso 1 1 calc R U
C8 C 0.0808(5) 0.1340(15) 0.0796(6) 0.033(3) Uani 1 1 d . .
H8A H 0.0803 0.0787 0.1086 0.039 Uiso 1 1 calc R U
C9 C 0.0951(4) 0.2811(13) 0.0872(5) 0.021(3) Uani 1 1 d . .
H9 H 0.1050 0.3238 0.1217 0.025 Uiso 1 1 calc R U
B9 B 0.3850(4) 0.6589(16) 0.1308(6) 0.0218(11) Uani 1 1 d . .
H9A H 0.3734 0.6101 0.0897 0.026 Uiso 1 1 calc R U
C30 C 0.4547(3) 0.2784(12) 0.4254(5) 0.014(2) Uani 1 1 d . .
H30 H 0.4692 0.2684 0.4631 0.017 Uiso 1 1 calc R U
B30 B 0.1340(5) 0.1221(17) 0.3410(6) 0.023(3) Uani 1 1 d . .
H30A H 0.1575 0.0415 0.3687 0.027 Uiso 1 1 calc R U
C34 C 0.4619(4) 0.2628(15) 0.6186(5) 0.027(3) Uani 1 1 d . .
H34 H 0.4769 0.2290 0.6542 0.032 Uiso 1 1 calc R U
C33 C 0.4792(4) 0.3796(15) 0.6000(5) 0.026(3) Uani 1 1 d . .
H33 H 0.5061 0.4235 0.6230 0.032 Uiso 1 1 calc R U
C40 C 0.4289(6) 0.9255(14) 0.4683(6) 0.037(4) Uani 1 1 d . .
H40 H 0.4371 1.0244 0.4739 0.044 Uiso 1 1 calc R U
C10 C 0.0896(4) 0.6444(13) -0.0116(5) 0.015(2) Uani 1 1 d . .
B10 B 0.3906(4) 0.5556(16) 0.1901(6) 0.019(3) Uani 1 1 d . .
H10 H 0.3826 0.4373 0.1881 0.023 Uiso 1 1 calc R U
C39 C 0.4381(6) 0.8474(15) 0.4282(7) 0.041(4) Uani 1 1 d . .
H39 H 0.4531 0.8910 0.4086 0.049 Uiso 1 1 calc R U
C11 C 0.0441(4) 0.6941(16) -0.0339(6) 0.032(3) Uani 1 1 d . .
H11 H 0.0263 0.6823 -0.0141 0.039 Uiso 1 1 calc R U
B11 B 0.3786(4) 0.6765(16) 0.2348(6) 0.0218(11) Uani 1 1 d . .
H11A H 0.3628 0.6379 0.2620 0.026 Uiso 1 1 calc R U
C12 C 0.0267(5) 0.7586(16) -0.0839(6) 0.037(4) Uani 1 1 d . .
H12 H -0.0030 0.7914 -0.0984 0.045 Uiso 1 1 calc R U
B12 B 0.3474(4) 0.6890(16) 0.1630(6) 0.0218(11) Uani 1 1 d . .
C36 C 0.3985(4) 0.2499(14) 0.5308(5) 0.022(3) Uani 1 1 d . .
H36 H 0.3710 0.2094 0.5079 0.026 Uiso 1 1 calc R U
C13 C 0.0536(4) 0.7758(16) -0.1137(6) 0.031(2) Uani 1 1 d . .
H13 H 0.0411 0.8146 -0.1489 0.037 Uiso 1 1 calc R U
C14 C 0.0968(4) 0.7374(15) -0.0923(5) 0.031(2) Uani 1 1 d . .
H14 H 0.1147 0.7537 -0.1117 0.037 Uiso 1 1 calc R U
C16 C 0.0900(4) 0.6371(13) 0.0979(5) 0.019(3) Uani 1 1 d . .
C15 C 0.1149(5) 0.6739(16) -0.0417(6) 0.032(3) Uani 1 1 d . .
H15 H 0.1454 0.6497 -0.0270 0.038 Uiso 1 1 calc R U
C19 C 0.0546(4) 0.7671(16) 0.1669(6) 0.031(3) Uani 1 1 d . .
H19 H 0.0424 0.8128 0.1891 0.037 Uiso 1 1 calc R U
C18 C 0.0972(4) 0.8037(15) 0.1707(5) 0.026(3) Uani 1 1 d . .
H18 H 0.1141 0.8729 0.1965 0.032 Uiso 1 1 calc R U
C59 C 0.2103(4) 0.2645(14) 0.1876(6) 0.031(3) Uani 1 1 d . .
H59A H 0.1888 0.2044 0.1954 0.038 Uiso 1 1 calc R U
H59B H 0.1965 0.2956 0.1497 0.038 Uiso 1 1 calc R U
C32 C 0.4568(4) 0.4316(14) 0.5473(5) 0.020(3) Uani 1 1 d . .
H32 H 0.4686 0.5106 0.5351 0.024 Uiso 1 1 calc R U
B32 B 0.1543(4) 0.2910(15) 0.3280(6) 0.017(3) Uani 1 1 d . .
C60 C 0.2236(4) 0.3977(14) 0.2250(6) 0.026(3) Uani 1 1 d . .
H60A H 0.2123 0.3895 0.2535 0.031 Uiso 1 1 calc R U
H60B H 0.2121 0.4879 0.2046 0.031 Uiso 1 1 calc R U
C62 C 0.2845(4) 0.2946(15) 0.2121(6) 0.033(2) Uani 1 1 d . .
H62A H 0.2834 0.3468 0.1799 0.039 Uiso 1 1 calc R U
H62B H 0.3142 0.2509 0.2302 0.039 Uiso 1 1 calc R U
C35 C 0.4213(4) 0.1943(14) 0.5834(5) 0.022(3) Uani 1 1 d . .
H35 H 0.4101 0.1132 0.5953 0.027 Uiso 1 1 calc R U
C42 C 0.3958(4) 0.7142(14) 0.4903(5) 0.024(3) Uani 1 1 d . .
H42 H 0.3825 0.6704 0.5117 0.029 Uiso 1 1 calc R U
C17 C 0.1153(4) 0.7403(14) 0.1372(5) 0.023(3) Uani 1 1 d . .
H17 H 0.1441 0.7658 0.1406 0.028 Uiso 1 1 calc R U
C21 C 0.0471(4) 0.5946(14) 0.0941(5) 0.026(3) Uani 1 1 d . .
H21 H 0.0306 0.5244 0.0686 0.031 Uiso 1 1 calc R U
C20 C 0.0299(4) 0.6579(17) 0.1284(6) 0.035(4) Uani 1 1 d . .
H20 H 0.0017 0.6290 0.1264 0.042 Uiso 1 1 calc R U
C24 C 0.2447(4) 0.3569(13) 0.3753(5) 0.018(3) Uani 1 1 d . .
B24 B 0.0786(5) 0.1451(19) 0.3393(7) 0.030(4) Uani 1 1 d . U
H24 H 0.0644 0.0805 0.3635 0.036 Uiso 1 1 calc R U
C23 C 0.2039(4) 0.3317(14) 0.3534(5) 0.019(3) Uani 1 1 d . .
B23 B 0.0654(5) 0.3347(18) 0.3253(6) 0.026(4) Uani 1 1 d . .
H23 H 0.0436 0.3941 0.3414 0.032 Uiso 1 1 calc R U
C22 C 0.0486(4) 0.1999(15) 0.2754(5) 0.028(3) Uani 1 1 d . U
H22 H 0.0130 0.1667 0.2578 0.034 Uiso 1 1 calc R U
B22 B 0.0619(7) 0.365(2) 0.2595(8) 0.048(5) Uiso 1 1 d . .
H22A H 0.0371 0.4440 0.2325 0.057 Uiso 1 1 calc R U
C61 C 0.2752(4) 0.3951(16) 0.2490(6) 0.033(2) Uani 1 1 d . .
H61A H 0.2875 0.4925 0.2485 0.039 Uiso 1 1 calc R U
H61B H 0.2874 0.3579 0.2862 0.039 Uiso 1 1 calc R U
C25 C 0.4138(4) 0.3589(12) 0.4025(5) 0.013(2) Uani 1 1 d . .
B25 B 0.0896(6) 0.0630(19) 0.2839(7) 0.035(4) Uiso 1 1 d . .
H25 H 0.0842 -0.0549 0.2735 0.042 Uiso 1 1 calc R U
C26 C 0.3932(4) 0.3686(13) 0.3464(5) 0.022(3) Uani 1 1 d . .
H26 H 0.3660 0.4192 0.3303 0.027 Uiso 1 1 calc R U
B26 B 0.0748(5) 0.2034(16) 0.2322(7) 0.025(3) Uiso 1 1 d . .
H26A H 0.0585 0.1778 0.1883 0.030 Uiso 1 1 calc R U
C29 C 0.4728(4) 0.2150(13) 0.3918(5) 0.021(3) Uani 1 1 d . .
H29 H 0.4997 0.1629 0.4072 0.025 Uiso 1 1 calc R U
B29 B 0.1206(5) 0.2841(16) 0.3681(6) 0.025(2) Uani 1 1 d . .
H29A H 0.1350 0.3082 0.4121 0.030 Uiso 1 1 calc R U
C28 C 0.4520(4) 0.2275(14) 0.3363(5) 0.021(3) Uani 1 1 d . .
H28 H 0.4646 0.1842 0.3141 0.025 Uiso 1 1 calc R U
B28 B 0.1099(5) 0.4260(16) 0.3174(6) 0.025(2) Uani 1 1 d . .
H28A H 0.1174 0.5430 0.3280 0.030 Uiso 1 1 calc R U

loop_
_atom_site_aniso_label
_atom_site_aniso_U_11
_atom_site_aniso_U_22
_atom_site_aniso_U_33
_atom_site_aniso_U_23
_atom_site_aniso_U_13
_atom_site_aniso_U_12
Au1 0.0102(2) 0.0195(2) 0.0167(3) 0.00044(19) 0.0049(2) 0.00030(18)
C1 0.017(6) 0.025(7) 0.039(9) -0.004(6) 0.017(6) -0.002(5)
O1 0.029(6) 0.033(6) 0.055(7) -0.008(5) 0.005(5) 0.008(5)
C31 0.018(6) 0.011(5) 0.008(6) 0.003(4) 0.005(5) 0.002(5)
B31 0.024(8) 0.041(10) 0.026(9) -0.010(7) 0.012(7) 0.004(7)
B2 0.006(2) 0.027(3) 0.024(3) -0.005(2) -0.0025(19) -0.0014(19)
C2 0.015(6) 0.023(6) 0.006(6) 0.000(5) -0.003(5) 0.002(5)
Au2 0.0077(2) 0.0171(2) 0.0125(2) -0.00015(18) 0.00371(18) -0.00008(18)
P2 0.0070(13) 0.0179(15) 0.0101(15) 0.0004(12) 0.0009(12) -0.0018(12)
B3 0.006(2) 0.027(3) 0.024(3) -0.005(2) -0.0025(19) -0.0014(19)
C3 0.018(6) 0.009(6) 0.023(7) -0.006(5) 0.005(6) -0.005(5)
P1 0.0121(15) 0.0192(16) 0.0163(17) -0.0006(13) 0.0069(13) 0.0002(12)
B4 0.006(2) 0.027(3) 0.024(3) -0.005(2) -0.0025(19) -0.0014(19)
C4 0.013(6) 0.028(7) 0.016(7) -0.004(5) 0.006(5) 0.000(5)
C27 0.025(7) 0.036(8) 0.017(7) 0.001(6) 0.012(6) -0.009(6)
B27 0.015(7) 0.059(11) 0.013(8) 0.007(7) 0.003(6) 0.005(7)
C37 0.012(4) 0.020(4) 0.022(5) 0.005(4) 0.006(4) -0.001(3)
C5 0.016(6) 0.042(8) 0.016(7) 0.007(6) 0.003(5) 0.000(6)
C6 0.033(8) 0.022(7) 0.032(9) -0.010(6) 0.001(7) -0.004(6)
B6 0.006(2) 0.027(3) 0.024(3) -0.005(2) -0.0025(19) -0.0014(19)
C38 0.012(4) 0.020(4) 0.022(5) 0.005(4) 0.006(4) -0.001(3)
B7 0.006(2) 0.027(3) 0.024(3) -0.005(2) -0.0025(19) -0.0014(19)
C7 0.017(6) 0.021(7) 0.040(9) 0.000(6) -0.005(6) -0.004(5)
C41 0.044(9) 0.022(7) 0.026(8) -0.004(6) 0.015(7) 0.004(6)
B8 0.006(2) 0.027(3) 0.024(3) -0.005(2) -0.0025(19) -0.0014(19)
C8 0.040(9) 0.024(7) 0.030(8) 0.007(6) 0.010(7) 0.002(6)
C9 0.009(6) 0.024(7) 0.027(7) 0.004(5) 0.004(5) 0.005(5)
B9 0.006(2) 0.027(3) 0.024(3) -0.005(2) -0.0025(19) -0.0014(19)
C30 0.007(5) 0.017(6) 0.012(6) -0.001(5) -0.003(5) -0.002(4)
B30 0.013(7) 0.036(9) 0.019(8) -0.003(6) 0.007(6) 0.005(6)
C34 0.024(7) 0.041(8) 0.009(6) 0.002(6) -0.001(5) 0.019(6)
C33 0.019(6) 0.037(8) 0.017(7) 0.000(6) 0.001(6) 0.001(6)
C40 0.067(11) 0.010(7) 0.048(10) 0.010(6) 0.039(9) 0.002(7)
C10 0.011(5) 0.018(6) 0.013(6) -0.004(5) 0.000(5) -0.004(5)
B10 0.012(6) 0.026(8) 0.018(8) 0.000(6) 0.007(6) -0.004(6)
C39 0.064(11) 0.025(8) 0.050(10) 0.011(7) 0.041(9) 0.004(8)
C11 0.016(7) 0.048(9) 0.028(8) -0.001(7) 0.004(6) -0.015(6)
B11 0.006(2) 0.027(3) 0.024(3) -0.005(2) -0.0025(19) -0.0014(19)
C12 0.019(7) 0.040(9) 0.041(10) 0.007(7) 0.000(7) 0.003(6)
B12 0.006(2) 0.027(3) 0.024(3) -0.005(2) -0.0025(19) -0.0014(19)
C36 0.026(7) 0.025(7) 0.014(6) -0.002(5) 0.008(6) -0.007(6)
C13 0.025(5) 0.040(6) 0.024(5) 0.011(4) 0.006(4) 0.002(4)
C14 0.025(5) 0.040(6) 0.024(5) 0.011(4) 0.006(4) 0.002(4)
C16 0.024(7) 0.017(6) 0.019(7) 0.001(5) 0.012(6) 0.004(5)
C15 0.024(7) 0.045(9) 0.028(8) 0.016(6) 0.013(6) 0.007(6)
C19 0.016(7) 0.043(9) 0.036(9) -0.011(7) 0.013(6) 0.001(6)
C18 0.028(7) 0.032(8) 0.016(7) -0.008(5) 0.006(6) -0.005(6)
C59 0.015(6) 0.019(7) 0.053(10) 0.003(6) 0.005(6) -0.007(5)
C32 0.013(6) 0.031(7) 0.010(6) 0.001(5) -0.003(5) -0.001(5)
B32 0.010(6) 0.019(7) 0.021(8) -0.005(6) 0.004(6) 0.000(5)
C60 0.019(6) 0.027(7) 0.027(8) 0.002(6) 0.003(6) 0.008(5)
C62 0.019(5) 0.041(6) 0.032(6) 0.000(4) 0.003(4) 0.001(4)
C35 0.025(7) 0.021(7) 0.020(7) 0.007(5) 0.007(6) 0.006(5)
C42 0.027(7) 0.029(7) 0.018(7) 0.002(5) 0.012(6) -0.009(6)
C17 0.015(6) 0.034(7) 0.016(7) -0.003(5) 0.001(5) -0.008(5)
C21 0.022(7) 0.026(7) 0.025(7) -0.007(6) 0.006(6) -0.010(6)
C20 0.015(6) 0.062(10) 0.034(9) 0.006(7) 0.017(7) 0.003(7)
C24 0.025(7) 0.020(6) 0.013(6) 0.001(5) 0.011(6) 0.007(5)
B24 0.026(6) 0.039(7) 0.038(7) 0.003(6) 0.025(6) 0.008(6)
C23 0.014(6) 0.030(7) 0.017(7) 0.003(5) 0.010(5) 0.001(5)
B23 0.024(8) 0.039(9) 0.019(8) 0.004(7) 0.011(7) 0.022(7)
C22 0.017(6) 0.038(6) 0.022(6) -0.004(5) -0.002(5) -0.010(5)
C61 0.019(5) 0.041(6) 0.032(6) 0.000(4) 0.003(4) 0.001(4)
C25 0.012(5) 0.011(5) 0.019(7) -0.003(5) 0.008(5) -0.004(4)
C26 0.026(7) 0.022(7) 0.021(7) 0.004(5) 0.012(6) 0.006(5)
C29 0.009(5) 0.024(7) 0.029(8) -0.002(5) 0.007(5) -0.004(5)
B29 0.029(6) 0.026(6) 0.024(6) 0.004(4) 0.016(5) 0.013(5)
C28 0.022(6) 0.023(7) 0.026(8) -0.001(5) 0.018(6) 0.000(5)
B28 0.029(6) 0.026(6) 0.024(6) 0.004(4) 0.016(5) 0.013(5)

loop_
_atom_type_symbol
_atom_type_description
_atom_type_scat_dispersion_real
_atom_type_scat_dispersion_imag
_atom_type_scat_source
C C 0.0033 0.0016 'International Tables Vol C Tables 4.2.6.8 and 6.1.1.4'
H H 0.0000 0.0000 'International Tables Vol C Tables 4.2.6.8 and 6.1.1.4'
B B 0.0013 0.0007 'International Tables Vol C Tables 4.2.6.8 and 6.1.1.4'
P P 0.1023 0.0942 'International Tables Vol C Tables 4.2.6.8 and 6.1.1.4'
Au Au -2.0133 8.8022 'International Tables Vol C Tables 4.2.6.8 and 6.1.1.4'
O O 0.0106 0.0060 'International Tables Vol C Tables 4.2.6.8 and 6.1.1.4'

loop_
_geom_angle_atom_site_label_1
_geom_angle_atom_site_label_2
_geom_angle_atom_site_label_3
_geom_angle
C3 Au1 P1 176.3(3)
B5 C1 B6 63.1(8)
B5 C1 B4 61.5(8)
B6 C1 B4 113.1(10)
B5 C1 B2 114.2(10)
B6 C1 B2 61.0(8)
B4 C1 B2 115.0(10)
B5 C1 B3 114.8(10)
B6 C1 B3 112.4(10)
B4 C1 B3 64.3(8)
B2 C1 B3 62.2(8)
B5 C1 H1 117.8
B6 C1 H1 119.5
B4 C1 H1 117.7
B2 C1 H1 118.3
B3 C1 H1 117.8
C59 O1 C62 103.0(9)
C32 C31 C36 120.6(11)
C32 C31 P2 120.4(9)
C36 C31 P2 118.9(9)
B25 B31 B30 59.5(9)
B25 B31 B27 110.4(11)
B30 B31 B27 107.9(11)
B25 B31 B32 109.4(11)
B30 B31 B32 59.5(8)
B27 B31 B32 61.2(8)
B25 B31 B26 61.8(9)
B30 B31 B26 107.7(11)
B27 B31 B26 60.1(9)
B32 B31 B26 109.4(11)
B25 B31 H31 120.2
B30 B31 H31 122.9
B27 B31 H31 120.8
B32 B31 H31 120.8
B26 B31 H31 121.1
C1 B2 B6 59.3(8)
C1 B2 B3 58.9(8)
B6 B2 B3 108.3(11)
C1 B2 B8 104.1(10)
B6 B2 B8 107.4(10)
B3 B2 B8 59.0(8)
C1 B2 B7 104.0(10)
B6 B2 B7 59.4(8)
B3 B2 B7 106.6(10)
B8 B2 B7 59.5(8)
C1 B2 H2 124.7
B6 B2 H2 121.3
B3 B2 H2 121.9
B8 B2 H2 123.1
B7 B2 H2 123.3
C3 C2 B12 175.8(13)
C24 Au2 P2 178.5(3)
C25 P2 C37 105.4(5)
C25 P2 C31 106.2(5)
C37 P2 C31 103.4(5)
C25 P2 Au2 112.0(4)
C37 P2 Au2 114.2(4)
C31 P2 Au2 114.8(4)
C1 B3 B8 105.8(11)
C1 B3 B9 105.0(11)
B8 B3 B9 60.5(8)
C1 B3 B2 58.9(8)
B8 B3 B2 61.3(8)
B9 B3 B2 109.5(10)
C1 B3 B4 57.8(8)
B8 B3 B4 107.2(10)
B9 B3 B4 59.4(8)
B2 B3 B4 107.0(11)
C1 B3 H3 124.6
B8 B3 H3 121.7
B9 B3 H3 121.8
B2 B3 H3 120.8
B4 B3 H3 122.9
C2 C3 Au1 172.1(11)
C10 P1 C16 106.7(6)
C10 P1 C4 105.8(5)
C16 P1 C4 105.5(5)
C10 P1 Au1 109.8(4)
C16 P1 Au1 113.4(4)
C4 P1 Au1 115.0(4)
B10 B4 C1 107.0(10)
B10 B4 B5 62.0(8)
C1 B4 B5 58.7(8)
B10 B4 B9 62.0(8)
C1 B4 B9 104.4(10)
B5 B4 B9 110.3(10)
B10 B4 B3 108.7(10)
C1 B4 B3 58.0(8)
B5 B4 B3 107.4(10)
B9 B4 B3 58.5(8)
B10 B4 H4 120.1
C1 B4 H4 124.7
B5 B4 H4 120.5
B9 B4 H4 121.8
B3 B4 H4 122.8
C9 C4 C5 120.0(12)
C9 C4 P1 118.7(9)
C5 C4 P1 121.1(10)
C28 C27 C26 120.2(12)
C28 C27 H27 119.9
C26 C27 H27 119.9
B31 B27 B22 106.3(12)
B31 B27 B26 60.4(9)
B22 B27 B26 59.0(9)
B31 B27 B28 107.5(11)
B22 B27 B28 59.6(9)
B26 B27 B28 107.9(11)
B31 B27 B32 59.4(8)
B22 B27 B32 106.9(11)
B26 B27 B32 108.2(11)
B28 B27 B32 60.3(8)
B31 B27 H27A 122.3
B22 B27 H27A 123.1
B26 B27 H27A 121.5
B28 B27 H27A 121.6
B32 B27 H27A 121.8
C38 C37 C42 120.2(11)
C38 C37 P2 122.1(10)
C42 C37 P2 117.6(9)
C6 C5 C4 119.5(13)
C6 C5 H5 120.2
C4 C5 H5 120.2
C1 B5 B4 59.8(8)
C1 B5 B10 104.7(10)
B4 B5 B10 58.0(8)
C1 B5 B6 58.9(8)
B4 B5 B6 108.3(11)
B10 B5 B6 108.3(10)
C1 B5 B11 106.2(10)
B4 B5 B11 107.1(10)
B10 B5 B11 60.1(8)
B6 B5 B11 61.1(8)
C1 B5 H5A 123.8
B4 B5 H5A 122.2
B10 B5 H5A 123.1
B6 B5 H5A 120.9
B11 B5 H5A 121.8
C7 C6 C5 120.6(14)
C7 C6 H6 119.7
C5 C6 H6 119.7
C1 B6 B2 59.7(8)
C1 B6 B7 107.0(11)
B2 B6 B7 62.8(8)
C1 B6 B5 58.1(8)
B2 B6 B5 109.0(11)
B7 B6 B5 107.9(10)
C1 B6 B11 104.4(10)
B2 B6 B11 109.7(10)
B7 B6 B11 59.3(8)
B5 B6 B11 59.5(8)
C1 B6 H6A 124.4
B2 B6 H6A 119.4
B7 B6 H6A 121.2
B5 B6 H6A 122.1
B11 B6 H6A 122.8
C37 C38 C39 120.8(12)
C37 C38 H38 119.6
C39 C38 H38 119.6
B6 B7 B11 61.5(8)
B6 B7 B8 106.1(10)
B11 B7 B8 108.1(11)
B6 B7 B12 108.4(10)
B11 B7 B12 59.8(8)
B8 B7 B12 60.6(8)
B6 B7 B2 57.8(8)
B11 B7 B2 107.6(10)
B8 B7 B2 59.5(8)
B12 B7 B2 107.9(10)
B6 B7 H7 122.4
B11 B7 H7 121.1
B8 B7 H7 122.2
B12 B7 H7 121.2
B2 B7 H7 122.8
C6 C7 C8 121.3(13)
C6 C7 H7A 119.3
C8 C7 H7A 119.3
C40 C41 C42 119.5(13)
C40 C41 H41 120.2
C42 C41 H41 120.2
B3 B8 B9 59.9(8)
B3 B8 B2 59.7(8)
B9 B8 B2 107.8(10)
B3 B8 B7 108.3(10)
B9 B8 B7 107.5(11)
B2 B8 B7 61.0(8)
B3 B8 B12 107.5(10)
B9 B8 B12 59.3(8)
B2 B8 B12 108.7(10)
B7 B8 B12 60.1(8)
B3 B8 H8 121.9
B9 B8 H8 122.3
B2 B8 H8 121.2
B7 B8 H8 121.3
B12 B8 H8 121.9
C7 C8 C9 119.2(13)
C7 C8 H8A 120.4
C9 C8 H8A 120.4
C4 C9 C8 119.3(13)
C4 C9 H9 120.4
C8 C9 H9 120.4
B3 B9 B8 59.7(8)
B3 B9 B12 109.4(10)
B8 B9 B12 61.8(8)
B3 B9 B4 62.0(8)
B8 B9 B4 108.6(10)
B12 B9 B4 106.4(11)
B3 B9 B10 107.5(10)
B8 B9 B10 108.3(11)
B12 B9 B10 59.7(8)
B4 B9 B10 57.0(8)
B3 B9 H9A 120.7
B8 B9 H9A 120.8
B12 B9 H9A 121.3
B4 B9 H9A 122.6
B10 B9 H9A 123.1
C29 C30 C25 120.0(11)
C29 C30 H30 120.0
C25 C30 H30 120.0
B25 B30 B31 58.7(9)
B25 B30 B32 110.1(11)
B31 B30 B32 61.2(9)
B25 B30 B29 111.7(11)
B31 B30 B29 110.2(11)
B32 B30 B29 61.8(8)
B25 B30 B24 62.5(9)
B31 B30 B24 108.4(11)
B32 B30 B24 110.1(11)
B29 B30 B24 60.4(9)
B25 B30 H30A 120.0
B31 B30 H30A 121.9
B32 B30 H30A 120.0
B29 B30 H30A 119.6
B24 B30 H30A 120.8
C33 C34 C35 120.0(12)
C33 C34 H34 120.0
C35 C34 H34 120.0
C34 C33 C32 120.2(12)
C34 C33 H33 119.9
C32 C33 H33 119.9
C41 C40 C39 123.4(13)
C41 C40 H40 118.3
C39 C40 H40 118.3
C15 C10 C11 116.7(12)
C15 C10 P1 120.4(9)
C11 C10 P1 122.8(10)
B4 B10 B5 60.0(8)
B4 B10 B12 109.7(10)
B5 B10 B12 108.8(10)
B4 B10 B11 108.8(10)
B5 B10 B11 60.2(8)
B12 B10 B11 60.3(8)
B4 B10 B9 61.0(8)
B5 B10 B9 108.0(10)
B12 B10 B9 59.7(8)
B11 B10 B9 107.5(10)
B4 B10 H10 120.6
B5 B10 H10 121.7
B12 B10 H10 121.0
B11 B10 H10 121.8
B9 B10 H10 122.0
C40 C39 C38 116.3(13)
C40 C39 H39 121.9
C38 C39 H39 121.9
C12 C11 C10 120.1(13)
C12 C11 H11 119.9
C10 C11 H11 119.9
B7 B11 B10 108.5(11)
B7 B11 B5 107.7(10)
B10 B11 B5 59.8(8)
B7 B11 B12 61.4(8)
B10 B11 B12 59.8(8)
B5 B11 B12 108.1(10)
B7 B11 B6 59.2(8)
B10 B11 B6 106.8(10)
B5 B11 B6 59.4(8)
B12 B11 B6 107.9(11)
B7 B11 H11A 121.2
B10 B11 H11A 122.1
B5 B11 H11A 122.0
B12 B11 H11A 121.2
B6 B11 H11A 122.7
C11 C12 C13 119.8(13)
C11 C12 H12 120.1
C13 C12 H12 120.1
C2 B12 B10 123.9(11)
C2 B12 B9 122.7(11)
B10 B12 B9 60.6(8)
C2 B12 B11 122.6(11)
B10 B12 B11 59.9(8)
B9 B12 B11 108.0(9)
C2 B12 B7 121.2(10)
B10 B12 B7 106.6(9)
B9 B12 B7 106.6(10)
B11 B12 B7 58.8(8)
C2 B12 B8 121.5(11)
B10 B12 B8 106.8(9)
B9 B12 B8 58.9(8)
B11 B12 B8 106.3(9)
B7 B12 B8 59.3(8)
C35 C36 C31 119.3(11)
C35 C36 H36 120.3
C31 C36 H36 120.3
C14 C13 C12 120.8(13)
C14 C13 H13 119.6
C12 C13 H13 119.6
C13 C14 C15 120.0(13)
C13 C14 H14 120.0
C15 C14 H14 120.0
C17 C16 C21 120.1(11)
C17 C16 P1 118.6(9)
C21 C16 P1 121.2(10)
C14 C15 C10 122.4(13)
C14 C15 H15 118.8
C10 C15 H15 118.8
C18 C19 C20 118.5(12)
C18 C19 H19 120.7
C20 C19 H19 120.7
C17 C18 C19 121.5(12)
C17 C18 H18 119.3
C19 C18 H18 119.3
O1 C59 C60 107.2(10)
O1 C59 H59A 110.3
C60 C59 H59A 110.3
O1 C59 H59B 110.3
C60 C59 H59B 110.3
H59A C59 H59B 108.5
C31 C32 C33 120.5(12)
C31 C32 H32 119.7
C33 C32 H32 119.7
C23 B32 B30 122.4(11)
C23 B32 B31 122.9(11)
B30 B32 B31 59.3(8)
C23 B32 B29 121.6(11)
B30 B32 B29 59.4(8)
B31 B32 B29 106.9(10)
C23 B32 B27 123.3(11)
B30 B32 B27 106.2(10)
B31 B32 B27 59.4(9)
B29 B32 B27 106.7(9)
C23 B32 B28 122.3(11)
B30 B32 B28 106.5(10)
B31 B32 B28 106.9(10)
B29 B32 B28 59.4(8)
B27 B32 B28 59.6(8)
C59 C60 C61 103.9(10)
C59 C60 H60A 111.0
C61 C60 H60A 111.0
C59 C60 H60B 111.0
C61 C60 H60B 111.0
H60A C60 H60B 109.0
O1 C62 C61 106.6(11)
O1 C62 H62A 110.4
C61 C62 H62A 110.4
O1 C62 H62B 110.4
C61 C62 H62B 110.4
H62A C62 H62B 108.6
C36 C35 C34 119.3(12)
C36 C35 H35 120.4
C34 C35 H35 120.4
C37 C42 C41 119.8(12)
C37 C42 H42 120.1
C41 C42 H42 120.1
C18 C17 C16 119.7(11)
C18 C17 H17 120.1
C16 C17 H17 120.1
C20 C21 C16 119.3(12)
C20 C21 H21 120.3
C16 C21 H21 120.3
C21 C20 C19 120.8(12)
C21 C20 H20 119.6
C19 C20 H20 119.6
C23 C24 Au2 177.6(11)
C22 B24 B23 60.2(9)
C22 B24 B29 105.2(11)
B23 B24 B29 59.1(9)
C22 B24 B30 103.2(11)
B23 B24 B30 105.9(11)
B29 B24 B30 59.2(8)
C22 B24 B25 60.7(9)
B23 B24 B25 109.5(12)
B29 B24 B25 106.1(11)
B30 B24 B25 56.7(8)
C22 B24 H24 123.4
B23 B24 H24 121.1
B29 B24 H24 123.2
B30 B24 H24 125.0
B25 B24 H24 121.7
C24 C23 B32 176.4(14)
C22 B23 B22 57.3(9)
C22 B23 B28 105.2(10)
B22 B23 B28 61.7(10)
C22 B23 B29 104.0(10)
B22 B23 B29 109.8(12)
B28 B23 B29 61.8(9)
C22 B23 B24 56.8(8)
B22 B23 B24 106.3(12)
B28 B23 B24 110.0(10)
B29 B23 B24 60.8(9)
C22 B23 H23 126.4
B22 B23 H23 121.5
B28 B23 H23 120.2
B29 B23 H23 121.2
B24 B23 H23 122.0
B22 C22 B24 115.3(12)
B22 C22 B26 63.6(10)
B24 C22 B26 117.5(11)
B22 C22 B23 61.6(10)
B24 C22 B23 63.0(9)
B26 C22 B23 115.3(10)
B22 C22 B25 114.2(12)
B24 C22 B25 63.8(9)
B26 C22 B25 62.8(9)
B23 C22 B25 114.3(10)
B22 C22 H22 118.1
B24 C22 H22 116.0
B26 C22 H22 116.2
B23 C22 H22 118.4
B25 C22 H22 118.0
C22 B22 B23 61.1(10)
C22 B22 B26 58.8(9)
B23 B22 B26 110.8(13)
C22 B22 B28 106.3(13)
B23 B22 B28 59.4(10)
B26 B22 B28 110.3(13)
C22 B22 B27 105.2(13)
B23 B22 B27 108.8(13)
B26 B22 B27 60.7(10)
B28 B22 B27 60.8(10)
C22 B22 H22A 123.9
B23 B22 H22A 120.2
B26 B22 H22A 120.0
B28 B22 H22A 121.6
B27 B22 H22A 122.2
C62 C61 C60 102.1(11)
C62 C61 H61A 111.3
C60 C61 H61A 111.3
C62 C61 H61B 111.3
C60 C61 H61B 111.3
H61A C61 H61B 109.2
C26 C25 C30 117.8(11)
C26 C25 P2 119.8(9)
C30 C25 P2 122.4(9)
B31 B25 B30 61.8(9)
B31 B25 C22 103.8(11)
B30 B25 C22 102.4(11)
B31 B25 B26 61.9(9)
B30 B25 B26 109.6(12)
C22 B25 B26 56.4(8)
B31 B25 B24 109.6(12)
B30 B25 B24 60.8(9)
C22 B25 B24 55.5(8)
B26 B25 B24 104.9(11)
B31 B25 H25 120.3
B30 B25 H25 121.4
C22 B25 H25 128.0
B26 B25 H25 121.9
B24 B25 H25 122.7
C25 C26 C27 121.2(12)
C25 C26 H26 119.4
C27 C26 H26 119.4
C22 B26 B22 57.6(9)
C22 B26 B27 104.1(11)
B22 B26 B27 60.3(10)
C22 B26 B25 60.8(9)
B22 B26 B25 107.9(12)
B27 B26 B25 105.5(11)
C22 B26 B31 102.9(11)
B22 B26 B31 106.6(12)
B27 B26 B31 59.5(9)
B25 B26 B31 56.3(9)
C22 B26 H26A 124.6
B22 B26 H26A 121.6
B27 B26 H26A 123.0
B25 B26 H26A 122.4
B31 B26 H26A 124.5
C28 C29 C30 121.1(11)
C28 C29 H29 119.4
C30 C29 H29 119.4
B23 B29 B30 107.7(11)
B23 B29 B24 60.1(9)
B30 B29 B24 60.4(8)
B23 B29 B28 58.8(9)
B30 B29 B28 106.9(10)
B24 B29 B28 107.2(11)
B23 B29 B32 107.7(10)
B30 B29 B32 58.8(8)
B24 B29 B32 107.7(10)
B28 B29 B32 60.7(8)
B23 B29 H29A 122.1
B30 B29 H29A 122.3
B24 B29 H29A 121.6
B28 B29 H29A 122.4
B32 B29 H29A 121.9
C29 C28 C27 119.7(12)
C29 C28 H28 120.2
C27 C28 H28 120.2
B23 B28 B22 58.9(10)
B23 B28 B29 59.4(8)
B22 B28 B29 105.7(12)
B23 B28 B27 107.4(11)
B22 B28 B27 59.6(9)
B29 B28 B27 107.5(10)
B23 B28 B32 107.5(10)
B22 B28 B32 106.8(11)
B29 B28 B32 59.9(8)
B27 B28 B32 60.1(8)
B23 B28 H28A 122.3
B22 B28 H28A 123.2
B29 B28 H28A 122.6
B27 B28 H28A 121.7
B32 B28 H28A 121.9

loop_
_geom_bond_atom_site_label_1
_geom_bond_atom_site_label_2
_geom_bond_distance
Au1 C3 1.998(12)
Au1 P1 2.280(3)
C1 B5 1.685(19)
C1 B6 1.699(19)
C1 B4 1.703(18)
C1 B2 1.707(19)
C1 B3 1.71(2)
C1 H1 1.1000
O1 C59 1.426(15)
O1 C62 1.436(16)
C31 C32 1.372(16)
C31 C36 1.402(16)
C31 P2 1.827(11)
B31 B25 1.70(2)
B31 B30 1.75(2)
B31 B27 1.78(2)
B31 B32 1.78(2)
B31 B26 1.80(2)
B31 H31 1.1000
B2 B6 1.73(2)
B2 B3 1.76(2)
B2 B8 1.791(19)
B2 B7 1.82(2)
B2 H2 1.1000
C2 C3 1.180(16)
C2 B12 1.566(17)
Au2 C24 2.004(12)
Au2 P2 2.283(3)
P2 C25 1.809(11)
P2 C37 1.819(12)
B3 B8 1.750(19)
B3 B9 1.753(19)
B3 B4 1.81(2)
B3 H3 1.1000
P1 C10 1.810(12)
P1 C16 1.826(12)
P1 C4 1.845(13)
B4 B10 1.696(19)
B4 B5 1.73(2)
B4 B9 1.770(19)
B4 H4 1.1000
C4 C9 1.386(17)
C4 C5 1.399(17)
C27 C28 1.374(17)
C27 C26 1.389(17)
C27 H27 0.9300
B27 B22 1.79(2)
B27 B26 1.79(2)
B27 B28 1.81(2)
B27 B32 1.82(2)
B27 H27A 1.1000
C37 C38 1.382(16)
C37 C42 1.382(17)
C5 C6 1.373(18)
C5 H5 0.9300
B5 B10 1.77(2)
B5 B6 1.77(2)
B5 B11 1.772(19)
B5 H5A 1.1000
C6 C7 1.35(2)
C6 H6 0.9300
B6 B7 1.758(18)
B6 B11 1.800(19)
B6 H6A 1.1000
C38 C39 1.434(18)
C38 H38 0.9300
B7 B11 1.76(2)
B7 B8 1.79(2)
B7 B12 1.81(2)
B7 H7 1.1000
C7 C8 1.385(19)
C7 H7A 0.9300
C41 C40 1.333(19)
C41 C42 1.422(18)
C41 H41 0.9300
B8 B9 1.76(2)
B8 B12 1.82(2)
B8 H8 1.1000
C8 C9 1.398(18)
C8 H8A 0.9300
C9 H9 0.9300
B9 B12 1.77(2)
B9 B10 1.79(2)
B9 H9A 1.1000
C30 C29 1.378(16)
C30 C25 1.418(15)
C30 H30 0.9300
B30 B25 1.71(2)
B30 B32 1.75(2)
B30 B29 1.77(2)
B30 B24 1.79(2)
B30 H30A 1.1000
C34 C33 1.380(19)
C34 C35 1.416(18)
C34 H34 0.9300
C33 C32 1.382(17)
C33 H33 0.9300
C40 C39 1.41(2)
C40 H40 0.9300
C10 C15 1.383(17)
C10 C11 1.422(17)
B10 B12 1.77(2)
B10 B11 1.77(2)
B10 H10 1.1000
C39 H39 0.9300
C11 C12 1.359(19)
C11 H11 0.9300
B11 B12 1.78(2)
B11 H11A 1.1000
C12 C13 1.403(19)
C12 H12 0.9300
C36 C35 1.394(16)
C36 H36 0.9300
C13 C14 1.327(18)
C13 H13 0.9300
C14 C15 1.366(18)
C14 H14 0.9300
C16 C17 1.399(17)
C16 C21 1.404(17)
C15 H15 0.9300
C19 C18 1.383(17)
C19 C20 1.42(2)
C19 H19 0.9300
C18 C17 1.373(17)
C18 H18 0.9300
C59 C60 1.515(18)
C59 H59A 0.9700
C59 H59B 0.9700
C32 H32 0.9300
B32 C23 1.518(17)
B32 B29 1.81(2)
B32 B28 1.821(19)
C60 C61 1.532(17)
C60 H60A 0.9700
C60 H60B 0.9700
C62 C61 1.458(19)
C62 H62A 0.9700
C62 H62B 0.9700
C35 H35 0.9300
C42 H42 0.9300
C17 H17 0.9300
C21 C20 1.375(18)
C21 H21 0.9300
C20 H20 0.9300
C24 C23 1.233(16)
B24 C22 1.67(2)
B24 B23 1.78(2)
B24 B29 1.79(2)
B24 B25 1.81(2)
B24 H24 1.1000
B23 C22 1.73(2)
B23 B22 1.74(2)
B23 B28 1.75(2)
B23 B29 1.76(2)
B23 H23 1.1000
C22 B22 1.66(2)
C22 B26 1.68(2)
C22 B25 1.76(2)
C22 H22 1.1000
B22 B26 1.76(2)
B22 B28 1.79(3)
B22 H22A 1.1000
C61 H61A 0.9700
C61 H61B 0.9700
C25 C26 1.378(17)
B25 B26 1.80(2)
B25 H25 1.1000
C26 H26 0.9300
B26 H26A 1.1000
C29 C28 1.368(17)
C29 H29 0.9300
B29 B28 1.80(2)
B29 H29A 1.1000
C28 H28 0.9300
B28 H28A 1.1000
